data_4301924
loop_
_publ_author_name
'Norihisa Hoshino'
'Ayuk M. Ako'
'Annie K. Powell'
'Hiroki Oshio'

_publ_section_title
;
Molecular Magnets Containing Wheel Motifs
;
_journal_name_full 'Inorganic Chemistry'
_journal_page_first 3396
_journal_page_last 3407
_journal_paper_doi 10.1021/ic801776w
_journal_volume 48
_journal_year 2009
_chemical_formula_moiety '(C66 H78 Br6 Fe6 N6 Na O24 2+), (Cl 2-), (H2O)30'
_chemical_formula_sum 'C66 H138 Br6 Cl Fe6 N6 Na O54'
_chemical_formula_weight 2752.82
_chemical_name_common '[NaFe(III)6(bmsae)6(OMe)6]Cl.30H2O (8)'
_chemical_name_systematic
; 
 ? 
;
_space_group_IT_number 230
_symmetry_cell_setting cubic
_symmetry_space_group_name_Hall '-I 4bd 2c 3'
_symmetry_space_group_name_H-M 'I a -3 d'
_atom_sites_solution_hydrogens geom
_atom_sites_solution_primary direct
_atom_sites_solution_secondary difmap
_audit_creation_method SHELXL-97
_cell_angle_alpha 90.00
_cell_angle_beta 90.00
_cell_angle_gamma 90.00
_cell_formula_units_Z 16
_cell_length_a 37.1998(5)
_cell_length_b 37.1998(5)
_cell_length_c 37.1998(5)
_cell_measurement_reflns_used 9740
_cell_measurement_temperature 200(2)
_cell_measurement_theta_max 22.533
_cell_measurement_theta_min 2.569
_cell_volume 51478.0(12)
_computing_cell_refinement 'Bruker SMART'
_computing_data_collection 'Bruker SMART'
_computing_data_reduction 'Bruker SAINT'
_computing_molecular_graphics 'Bruker SHELXTL'
_computing_publication_material 'Bruker SHELXTL'
_computing_structure_refinement 'Bruker SHELXTL'
_computing_structure_solution 'Bruker SHELXTL'
_diffrn_ambient_temperature 200(2)
_diffrn_detector_area_resol_mean 8.366
_diffrn_measured_fraction_theta_full 1.000
_diffrn_measured_fraction_theta_max 1.000
_diffrn_measurement_device_type 'CCD area detector'
_diffrn_measurement_method 'phi and omega scans'
_diffrn_radiation_monochromator graphite
_diffrn_radiation_source 'sealed tube'
_diffrn_radiation_type MoK\a
_diffrn_radiation_wavelength 0.71073
_diffrn_reflns_av_R_equivalents 0.0618
_diffrn_reflns_av_sigmaI/netI 0.0177
_diffrn_reflns_limit_h_max 32
_diffrn_reflns_limit_h_min -44
_diffrn_reflns_limit_k_max 36
_diffrn_reflns_limit_k_min -44
_diffrn_reflns_limit_l_max 44
_diffrn_reflns_limit_l_min -44
_diffrn_reflns_number 127282
_diffrn_reflns_theta_full 25.05
_diffrn_reflns_theta_max 25.05
_diffrn_reflns_theta_min 1.34
_exptl_absorpt_coefficient_mu 2.625
_exptl_absorpt_correction_T_max 0.4559
_exptl_absorpt_correction_T_min 0.3779
_exptl_absorpt_correction_type empirical
_exptl_absorpt_process_details 'Bruker SADABS'
_exptl_crystal_colour block
_exptl_crystal_density_diffrn 1.421
_exptl_crystal_density_method 'not measured'
_exptl_crystal_description black
_exptl_crystal_F_000 22432
_exptl_crystal_size_max 0.40
_exptl_crystal_size_mid 0.30
_exptl_crystal_size_min 0.30
_refine_diff_density_max 1.767
_refine_diff_density_min -1.295
_refine_diff_density_rms 0.133
_refine_ls_extinction_method none
_refine_ls_goodness_of_fit_ref 1.107
_refine_ls_hydrogen_treatment constr
_refine_ls_matrix_type full
_refine_ls_number_parameters 217
_refine_ls_number_reflns 3815
_refine_ls_number_restraints 33
_refine_ls_restrained_S_all 1.123
_refine_ls_R_factor_all 0.0894
_refine_ls_R_factor_gt 0.0690
_refine_ls_shift/su_max 0.007
_refine_ls_shift/su_mean 0.000
_refine_ls_structure_factor_coef Fsqd
_refine_ls_weighting_details 'calc w=1/[\s^2^(Fo^2^)+(0.1012P)^2^+644.3010P] where P=(Fo^2^+2Fc^2^)/3'
_refine_ls_weighting_scheme calc
_refine_ls_wR_factor_gt 0.1825
_refine_ls_wR_factor_ref 0.2186
_reflns_number_gt 3032
_reflns_number_total 3815
_reflns_threshold_expression >2sigma(I)
_cod_data_source_file ic801776w_si_001_3.cif
_cod_data_source_block xray8
_cod_depositor_comments
;
The following automatic conversions were performed:
'_symmetry_cell_setting' value 'Cubic' changed to 'cubic' according to
'/home/saulius/struct/CIF-dictionaries/cif_core.dic' dictionary named
'cif_core.dic' version 2.4.1 from 2010-06-29.

Automatic conversion script
Id: cif_fix_enum 1527 2010-12-29 10:47:43Z saulius 
;
_cod_database_code 4301924

loop_
_symmetry_equiv_pos_as_xyz
'x, y, z'
'-x+1/2, -y, z+1/2'
'-x, y+1/2, -z+1/2'
'x+1/2, -y+1/2, -z'
'z, x, y'
'z+1/2, -x+1/2, -y'
'-z+1/2, -x, y+1/2'
'-z, x+1/2, -y+1/2'
'y, z, x'
'-y, z+1/2, -x+1/2'
'y+1/2, -z+1/2, -x'
'-y+1/2, -z, x+1/2'
'y+3/4, x+1/4, -z+1/4'
'-y+3/4, -x+3/4, -z+3/4'
'y+1/4, -x+1/4, z+3/4'
'-y+1/4, x+3/4, z+1/4'
'x+3/4, z+1/4, -y+1/4'
'-x+1/4, z+3/4, y+1/4'
'-x+3/4, -z+3/4, -y+3/4'
'x+1/4, -z+1/4, y+3/4'
'z+3/4, y+1/4, -x+1/4'
'z+1/4, -y+1/4, x+3/4'
'-z+1/4, y+3/4, x+1/4'
'-z+3/4, -y+3/4, -x+3/4'
'x+1/2, y+1/2, z+1/2'
'-x+1, -y+1/2, z+1'
'-x+1/2, y+1, -z+1'
'x+1, -y+1, -z+1/2'
'z+1/2, x+1/2, y+1/2'
'z+1, -x+1, -y+1/2'
'-z+1, -x+1/2, y+1'
'-z+1/2, x+1, -y+1'
'y+1/2, z+1/2, x+1/2'
'-y+1/2, z+1, -x+1'
'y+1, -z+1, -x+1/2'
'-y+1, -z+1/2, x+1'
'y+5/4, x+3/4, -z+3/4'
'-y+5/4, -x+5/4, -z+5/4'
'y+3/4, -x+3/4, z+5/4'
'-y+3/4, x+5/4, z+3/4'
'x+5/4, z+3/4, -y+3/4'
'-x+3/4, z+5/4, y+3/4'
'-x+5/4, -z+5/4, -y+5/4'
'x+3/4, -z+3/4, y+5/4'
'z+5/4, y+3/4, -x+3/4'
'z+3/4, -y+3/4, x+5/4'
'-z+3/4, y+5/4, x+3/4'
'-z+5/4, -y+5/4, -x+5/4'
'-x, -y, -z'
'x-1/2, y, -z-1/2'
'x, -y-1/2, z-1/2'
'-x-1/2, y-1/2, z'
'-z, -x, -y'
'-z-1/2, x-1/2, y'
'z-1/2, x, -y-1/2'
'z, -x-1/2, y-1/2'
'-y, -z, -x'
'y, -z-1/2, x-1/2'
'-y-1/2, z-1/2, x'
'y-1/2, z, -x-1/2'
'-y-3/4, -x-1/4, z-1/4'
'y-3/4, x-3/4, z-3/4'
'-y-1/4, x-1/4, -z-3/4'
'y-1/4, -x-3/4, -z-1/4'
'-x-3/4, -z-1/4, y-1/4'
'x-1/4, -z-3/4, -y-1/4'
'x-3/4, z-3/4, y-3/4'
'-x-1/4, z-1/4, -y-3/4'
'-z-3/4, -y-1/4, x-1/4'
'-z-1/4, y-1/4, -x-3/4'
'z-1/4, -y-3/4, -x-1/4'
'z-3/4, y-3/4, x-3/4'
'-x+1/2, -y+1/2, -z+1/2'
'x, y+1/2, -z'
'x+1/2, -y, z'
'-x, y, z+1/2'
'-z+1/2, -x+1/2, -y+1/2'
'-z, x, y+1/2'
'z, x+1/2, -y'
'z+1/2, -x, y'
'-y+1/2, -z+1/2, -x+1/2'
'y+1/2, -z, x'
'-y, z, x+1/2'
'y, z+1/2, -x'
'-y-1/4, -x+1/4, z+1/4'
'y-1/4, x-1/4, z-1/4'
'-y+1/4, x+1/4, -z-1/4'
'y+1/4, -x-1/4, -z+1/4'
'-x-1/4, -z+1/4, y+1/4'
'x+1/4, -z-1/4, -y+1/4'
'x-1/4, z-1/4, y-1/4'
'-x+1/4, z+1/4, -y-1/4'
'-z-1/4, -y+1/4, x+1/4'
'-z+1/4, y+1/4, -x-1/4'
'z+1/4, -y-1/4, -x+1/4'
'z-1/4, y-1/4, x-1/4'

loop_
_atom_site_label
_atom_site_type_symbol
_atom_site_fract_x
_atom_site_fract_y
_atom_site_fract_z
_atom_site_U_iso_or_equiv
_atom_site_adp_type
_atom_site_occupancy
_atom_site_symmetry_multiplicity
_atom_site_calc_flag
_atom_site_refinement_flags
_atom_site_disorder_assembly
_atom_site_disorder_group
Fe1 Fe 0.57077(2) 0.46867(2) 0.46249(2) 0.0271(3) Uani 1 1 d . . .
Na1 Na 0.5000 0.5000 0.5000 0.0302(12) Uani 1 6 d S . .
Br1 Br 0.74723(2) 0.39323(3) 0.40178(4) 0.0893(5) Uani 1 1 d . . .
N1 N 0.61959(13) 0.49743(14) 0.45926(13) 0.0318(11) Uani 1 1 d . . .
O1 O 0.59500(11) 0.42949(11) 0.43998(11) 0.0340(10) Uani 1 1 d . . .
O2 O 0.55466(10) 0.51959(10) 0.47549(10) 0.0275(8) Uani 1 1 d . . .
O3 O 0.61076(12) 0.36387(12) 0.42124(12) 0.0414(11) Uani 1 1 d . . .
O4 O 0.54507(10) 0.48569(10) 0.41870(10) 0.0295(9) Uani 1 1 d . . .
C1 C 0.62884(16) 0.42312(17) 0.43267(15) 0.0316(13) Uani 1 1 d . . .
C2 C 0.63853(18) 0.38778(18) 0.42189(15) 0.0364(15) Uani 1 1 d . . .
C3 C 0.67337(18) 0.3793(2) 0.41265(17) 0.0453(17) Uani 1 1 d . . .
H3 H 0.6795 0.3557 0.4052 0.054 Uiso 1 1 calc R . .
C4 C 0.69944(19) 0.4061(2) 0.4145(2) 0.057(2) Uani 1 1 d . . .
C5 C 0.69198(19) 0.4399(2) 0.4253(2) 0.0547(19) Uani 1 1 d . . .
H5 H 0.7105 0.4575 0.4264 0.066 Uiso 1 1 calc R . .
C6 C 0.65594(17) 0.44915(19) 0.43511(17) 0.0399(15) Uani 1 1 d . . .
C7 C 0.64957(17) 0.48575(19) 0.44724(17) 0.0391(15) Uani 1 1 d . . .
H7 H 0.6691 0.5022 0.4461 0.047 Uiso 1 1 calc R . .
C8 C 0.61706(17) 0.53511(17) 0.47101(17) 0.0356(14) Uani 1 1 d . . .
H8A H 0.6165 0.5513 0.4499 0.043 Uiso 1 1 calc R . .
H8B H 0.6381 0.5415 0.4859 0.043 Uiso 1 1 calc R . .
C9 C 0.58243(16) 0.53907(17) 0.49291(16) 0.0336(13) Uani 1 1 d . . .
H9A H 0.5861 0.5296 0.5175 0.040 Uiso 1 1 calc R . .
H9B H 0.5757 0.5648 0.4948 0.040 Uiso 1 1 calc R . .
C10 C 0.6187(2) 0.3275(2) 0.4120(2) 0.054(2) Uani 1 1 d . . .
H10A H 0.6294 0.3268 0.3879 0.082 Uiso 1 1 calc R . .
H10B H 0.5965 0.3134 0.4121 0.082 Uiso 1 1 calc R . .
H10C H 0.6356 0.3175 0.4295 0.082 Uiso 1 1 calc R . .
C11 C 0.5466(2) 0.46942(18) 0.38431(16) 0.0413(16) Uani 1 1 d . . .
H11A H 0.5605 0.4847 0.3680 0.062 Uiso 1 1 calc R . .
H11B H 0.5222 0.4665 0.3749 0.062 Uiso 1 1 calc R . .
H11C H 0.5582 0.4458 0.3863 0.062 Uiso 1 1 calc R . .
Cl1 Cl 0.4914(6) 0.3750 0.2586(6) 0.32(2) Uani 0.33 2 d SPD . .
O1S O 0.4003(11) 0.4895(13) 0.2050(11) 0.76(5) Uani 1 1 d DU . .
O2S O 0.4184(15) 0.3089(12) 0.3032(18) 0.94(4) Uani 1 1 d DU . .
O3S O 0.4679(8) 0.4579(15) 0.2353(9) 0.74(5) Uani 1 1 d DU . .
O4S O 0.5288(9) 0.4736(6) 0.2852(5) 0.357(16) Uani 1 1 d DU . .
O5S O 0.3786(11) 0.3725(15) 0.2740(12) 0.57(3) Uani 1 1 d DU . .

loop_
_atom_site_aniso_label
_atom_site_aniso_U_11
_atom_site_aniso_U_22
_atom_site_aniso_U_33
_atom_site_aniso_U_23
_atom_site_aniso_U_13
_atom_site_aniso_U_12
Fe1 0.0249(5) 0.0283(5) 0.0281(5) 0.0069(3) 0.0086(3) 0.0087(3)
Na1 0.0302(12) 0.0302(12) 0.0302(12) 0.0120(15) 0.0120(15) 0.0120(15)
Br1 0.0338(5) 0.1044(8) 0.1297(10) -0.0421(7) 0.0144(5) 0.0252(5)
N1 0.031(3) 0.036(3) 0.029(2) 0.005(2) 0.007(2) 0.006(2)
O1 0.028(2) 0.036(2) 0.038(2) 0.0024(18) 0.0106(18) 0.0139(17)
O2 0.027(2) 0.029(2) 0.027(2) 0.0048(16) 0.0057(16) 0.0076(16)
O3 0.045(3) 0.040(2) 0.039(2) -0.002(2) 0.005(2) 0.020(2)
O4 0.032(2) 0.031(2) 0.026(2) 0.0041(16) 0.0075(17) 0.0104(17)
C1 0.031(3) 0.042(3) 0.022(3) 0.002(2) 0.004(2) 0.015(3)
C2 0.042(4) 0.049(4) 0.019(3) 0.005(3) 0.000(2) 0.018(3)
C3 0.039(4) 0.062(4) 0.035(3) -0.006(3) 0.002(3) 0.026(3)
C4 0.029(4) 0.076(5) 0.065(5) -0.016(4) 0.008(3) 0.025(4)
C5 0.031(4) 0.070(5) 0.063(5) -0.006(4) 0.007(3) 0.013(3)
C6 0.029(3) 0.054(4) 0.037(3) 0.004(3) 0.007(3) 0.014(3)
C7 0.029(3) 0.051(4) 0.037(3) 0.006(3) 0.004(3) 0.006(3)
C8 0.031(3) 0.036(3) 0.039(3) 0.006(3) 0.004(3) 0.000(3)
C9 0.032(3) 0.035(3) 0.034(3) 0.004(3) 0.004(3) 0.004(3)
C10 0.069(5) 0.048(4) 0.046(4) -0.006(3) -0.002(4) 0.019(4)
C11 0.054(4) 0.041(4) 0.029(3) 0.002(3) 0.006(3) 0.017(3)
Cl1 0.26(3) 0.44(7) 0.26(3) -0.10(4) 0.09(3) -0.10(4)
O1S 0.96(9) 0.70(7) 0.64(7) -0.36(6) 0.33(6) -0.15(7)
O2S 1.13(8) 0.65(6) 1.04(9) -0.02(7) -0.36(8) -0.515
O3S 0.89(8) 0.79(8) 0.53(6) -0.21(5) 0.45(6) 0.01(6)
O4S 0.64(5) 0.27(2) 0.160(15) -0.058(15) -0.05(2) 0.03(3)
O5S 0.42(4) 0.71(7) 0.57(6) -0.22(5) -0.20(4) -0.05(5)

loop_
_atom_type_symbol
_atom_type_description
_atom_type_scat_dispersion_real
_atom_type_scat_dispersion_imag
_atom_type_scat_source
C C 0.0033 0.0016 'International Tables Vol C Tables 4.2.6.8 and 6.1.1.4'
H H 0.0000 0.0000 'International Tables Vol C Tables 4.2.6.8 and 6.1.1.4'
Br Br -0.2901 2.4595 'International Tables Vol C Tables 4.2.6.8 and 6.1.1.4'
Cl Cl 0.1484 0.1585 'International Tables Vol C Tables 4.2.6.8 and 6.1.1.4'
Fe Fe 0.3463 0.8444 'International Tables Vol C Tables 4.2.6.8 and 6.1.1.4'
N N 0.0061 0.0033 'International Tables Vol C Tables 4.2.6.8 and 6.1.1.4'
Na Na 0.0362 0.0249 'International Tables Vol C Tables 4.2.6.8 and 6.1.1.4'
O O 0.0106 0.0060 'International Tables Vol C Tables 4.2.6.8 and 6.1.1.4'

loop_
_geom_angle_atom_site_label_1
_geom_angle_atom_site_label_2
_geom_angle_atom_site_label_3
_geom_angle
_geom_angle_site_symmetry_1
_geom_angle_site_symmetry_3
_geom_angle_publ_flag
O1 Fe1 O4 96.35(17) . . ?
O1 Fe1 O4 97.64(17) . 53_666 ?
O4 Fe1 O4 161.5(2) . 53_666 ?
O1 Fe1 O2 102.52(17) . 53_666 ?
O4 Fe1 O2 89.86(16) . 53_666 ?
O4 Fe1 O2 75.26(15) 53_666 53_666 ?
O1 Fe1 O2 161.85(17) . . ?
O4 Fe1 O2 76.02(15) . . ?
O4 Fe1 O2 93.74(15) 53_666 . ?
O2 Fe1 O2 94.0(2) 53_666 . ?
O1 Fe1 N1 87.46(19) . . ?
O4 Fe1 N1 101.85(18) . . ?
O4 Fe1 N1 90.89(17) 53_666 . ?
O2 Fe1 N1 163.78(18) 53_666 . ?
O2 Fe1 N1 78.24(18) . . ?
O1 Fe1 Na1 149.16(14) . . ?
O4 Fe1 Na1 81.15(11) . . ?
O4 Fe1 Na1 80.60(11) 53_666 . ?
O2 Fe1 Na1 47.02(11) 53_666 . ?
O2 Fe1 Na1 47.03(11) . . ?
N1 Fe1 Na1 123.24(14) . . ?
O2 Na1 O2 79.13(12) 5 49_666 ?
O2 Na1 O2 79.13(12) 5 57_666 ?
O2 Na1 O2 100.87(12) 49_666 57_666 ?
O2 Na1 O2 100.87(12) 5 . ?
O2 Na1 O2 180.00(17) 49_666 . ?
O2 Na1 O2 79.13(12) 57_666 . ?
O2 Na1 O2 100.87(12) 5 9 ?
O2 Na1 O2 79.13(12) 49_666 9 ?
O2 Na1 O2 180.00(19) 57_666 9 ?
O2 Na1 O2 100.87(12) . 9 ?
O2 Na1 O2 180.00(17) 5 53_666 ?
O2 Na1 O2 100.87(12) 49_666 53_666 ?
O2 Na1 O2 100.87(12) 57_666 53_666 ?
O2 Na1 O2 79.13(12) . 53_666 ?
O2 Na1 O2 79.13(12) 9 53_666 ?
O2 Na1 Fe1 39.51(9) 5 49_666 ?
O2 Na1 Fe1 39.65(9) 49_666 49_666 ?
O2 Na1 Fe1 88.90(9) 57_666 49_666 ?
O2 Na1 Fe1 140.35(9) . 49_666 ?
O2 Na1 Fe1 91.10(9) 9 49_666 ?
O2 Na1 Fe1 140.49(9) 53_666 49_666 ?
O2 Na1 Fe1 91.10(9) 5 57_666 ?
O2 Na1 Fe1 140.49(9) 49_666 57_666 ?
O2 Na1 Fe1 39.65(9) 57_666 57_666 ?
O2 Na1 Fe1 39.51(9) . 57_666 ?
O2 Na1 Fe1 140.35(9) 9 57_666 ?
O2 Na1 Fe1 88.90(9) 53_666 57_666 ?
Fe1 Na1 Fe1 119.983(1) 49_666 57_666 ?
O2 Na1 Fe1 39.65(9) 5 5 ?
O2 Na1 Fe1 91.10(9) 49_666 5 ?
O2 Na1 Fe1 39.51(9) 57_666 5 ?
O2 Na1 Fe1 88.90(9) . 5 ?
O2 Na1 Fe1 140.49(9) 9 5 ?
O2 Na1 Fe1 140.35(9) 53_666 5 ?
Fe1 Na1 Fe1 60.017(1) 49_666 5 ?
Fe1 Na1 Fe1 60.017(1) 57_666 5 ?
O2 Na1 Fe1 88.90(9) 5 9 ?
O2 Na1 Fe1 39.51(9) 49_666 9 ?
O2 Na1 Fe1 140.35(9) 57_666 9 ?
O2 Na1 Fe1 140.49(9) . 9 ?
O2 Na1 Fe1 39.65(9) 9 9 ?
O2 Na1 Fe1 91.10(9) 53_666 9 ?
Fe1 Na1 Fe1 60.017(1) 49_666 9 ?
Fe1 Na1 Fe1 180.00(3) 57_666 9 ?
Fe1 Na1 Fe1 119.983(1) 5 9 ?
O2 Na1 Fe1 140.49(9) 5 . ?
O2 Na1 Fe1 140.35(9) 49_666 . ?
O2 Na1 Fe1 91.10(9) 57_666 . ?
O2 Na1 Fe1 39.65(9) . . ?
O2 Na1 Fe1 88.90(9) 9 . ?
O2 Na1 Fe1 39.51(9) 53_666 . ?
Fe1 Na1 Fe1 180.00(3) 49_666 . ?
Fe1 Na1 Fe1 60.017(1) 57_666 . ?
Fe1 Na1 Fe1 119.983(1) 5 . ?
Fe1 Na1 Fe1 119.983(1) 9 . ?
O2 Na1 Fe1 140.35(9) 5 53_666 ?
O2 Na1 Fe1 88.90(9) 49_666 53_666 ?
O2 Na1 Fe1 140.49(9) 57_666 53_666 ?
O2 Na1 Fe1 91.10(9) . 53_666 ?
O2 Na1 Fe1 39.51(9) 9 53_666 ?
O2 Na1 Fe1 39.65(9) 53_666 53_666 ?
Fe1 Na1 Fe1 119.983(1) 49_666 53_666 ?
Fe1 Na1 Fe1 119.983(1) 57_666 53_666 ?
Fe1 Na1 Fe1 180.00(3) 5 53_666 ?
Fe1 Na1 Fe1 60.017(1) 9 53_666 ?
Fe1 Na1 Fe1 60.017(1) . 53_666 ?
C7 N1 C8 118.9(6) . . ?
C7 N1 Fe1 126.8(5) . . ?
C8 N1 Fe1 114.2(4) . . ?
C1 O1 Fe1 133.1(4) . . ?
C9 O2 Fe1 121.9(3) . 57_666 ?
C9 O2 Fe1 111.6(3) . . ?
Fe1 O2 Fe1 103.18(17) 57_666 . ?
C9 O2 Na1 127.8(3) . . ?
Fe1 O2 Na1 93.47(15) 57_666 . ?
Fe1 O2 Na1 93.33(15) . . ?
C2 O3 C10 117.8(5) . . ?
C11 O4 Fe1 125.7(3) . . ?
C11 O4 Fe1 126.1(3) . 57_666 ?
Fe1 O4 Fe1 105.33(18) . 57_666 ?
O1 C1 C6 123.6(6) . . ?
O1 C1 C2 118.0(6) . . ?
C6 C1 C2 118.4(6) . . ?
O3 C2 C3 124.1(6) . . ?
O3 C2 C1 114.6(5) . . ?
C3 C2 C1 121.3(7) . . ?
C2 C3 C4 118.7(7) . . ?
C2 C3 H3 120.7 . . ?
C4 C3 H3 120.7 . . ?
C5 C4 C3 122.6(6) . . ?
C5 C4 Br1 120.1(6) . . ?
C3 C4 Br1 117.3(5) . . ?
C4 C5 C6 119.5(8) . . ?
C4 C5 H5 120.2 . . ?
C6 C5 H5 120.2 . . ?
C1 C6 C5 119.5(7) . . ?
C1 C6 C7 123.4(5) . . ?
C5 C6 C7 117.2(7) . . ?
N1 C7 C6 124.7(6) . . ?
N1 C7 H7 117.6 . . ?
C6 C7 H7 117.6 . . ?
N1 C8 C9 107.7(5) . . ?
N1 C8 H8A 110.2 . . ?
C9 C8 H8A 110.2 . . ?
N1 C8 H8B 110.2 . . ?
C9 C8 H8B 110.2 . . ?
H8A C8 H8B 108.5 . . ?
O2 C9 C8 108.7(5) . . ?
O2 C9 H9A 110.0 . . ?
C8 C9 H9A 110.0 . . ?
O2 C9 H9B 110.0 . . ?
C8 C9 H9B 110.0 . . ?
H9A C9 H9B 108.3 . . ?
O3 C10 H10A 109.5 . . ?
O3 C10 H10B 109.5 . . ?
H10A C10 H10B 109.5 . . ?
O3 C10 H10C 109.5 . . ?
H10A C10 H10C 109.5 . . ?
H10B C10 H10C 109.5 . . ?
O4 C11 H11A 109.5 . . ?
O4 C11 H11B 109.5 . . ?
H11A C11 H11B 109.5 . . ?
O4 C11 H11C 109.5 . . ?
H11A C11 H11C 109.5 . . ?
H11B C11 H11C 109.5 . . ?

loop_
_geom_bond_atom_site_label_1
_geom_bond_atom_site_label_2
_geom_bond_distance
_geom_bond_site_symmetry_2
_geom_bond_publ_flag
Fe1 O1 1.908(4) . ?
Fe1 O4 1.992(4) . ?
Fe1 O4 2.033(4) 53_666 ?
Fe1 O2 2.039(4) 53_666 ?
Fe1 O2 2.045(4) . ?
Fe1 N1 2.111(5) . ?
Fe1 Na1 3.1992(8) . ?
Na1 O2 2.345(4) 5 ?
Na1 O2 2.345(4) 49_666 ?
Na1 O2 2.345(4) 57_666 ?
Na1 O2 2.345(4) . ?
Na1 O2 2.345(4) 9 ?
Na1 O2 2.345(4) 53_666 ?
Na1 Fe1 3.1992(8) 49_666 ?
Na1 Fe1 3.1992(8) 57_666 ?
Na1 Fe1 3.1992(7) 5 ?
Na1 Fe1 3.1992(8) 9 ?
Na1 Fe1 3.1992(8) 53_666 ?
Br1 C4 1.901(7) . ?
N1 C7 1.278(8) . ?
N1 C8 1.472(8) . ?
O1 C1 1.310(7) . ?
O2 C9 1.418(7) . ?
O2 Fe1 2.039(4) 57_666 ?
O3 C2 1.363(8) . ?
O3 C10 1.426(8) . ?
O4 C11 1.416(7) . ?
O4 Fe1 2.033(4) 57_666 ?
C1 C6 1.401(10) . ?
C1 C2 1.421(9) . ?
C2 C3 1.377(9) . ?
C3 C4 1.393(12) . ?
C3 H3 0.9500 . ?
C4 C5 1.348(11) . ?
C5 C6 1.431(9) . ?
C5 H5 0.9500 . ?
C6 C7 1.454(10) . ?
C7 H7 0.9500 . ?
C8 C9 1.531(8) . ?
C8 H8A 0.9900 . ?
C8 H8B 0.9900 . ?
C9 H9A 0.9900 . ?
C9 H9B 0.9900 . ?
C10 H10A 0.9800 . ?
C10 H10B 0.9800 . ?
C10 H10C 0.9800 . ?
C11 H11A 0.9800 . ?
C11 H11B 0.9800 . ?
C11 H11C 0.9800 . ?
